data_4125530
loop_
_publ_author_name
'Wang, Yong'
'Wen, Xin'
'Cui, Xin'
'Wojtas, Lukasz'
'Zhang, X. Peter'

_publ_section_title
;
 Asymmetric Radical Cyclopropanation of Alkenes with In Situ-Generated
 Donor-Substituted Diazo Reagents via Co(II)-Based Metalloradical
 Catalysis.
;
_journal_issue 3
_journal_name_full 'Journal of the American Chemical Society'
_journal_page_first 1049
_journal_page_last 1052
_journal_paper_doi 10.1021/jacs.6b11336
_journal_volume 139
_journal_year 2017
_chemical_absolute_configuration ad
_chemical_formula_moiety 'C16 H15 Br O'
_chemical_formula_sum 'C16 H15 Br O'
_chemical_formula_weight 303.19
_chemical_name_systematic
;
 ?
;
_space_group_crystal_system orthorhombic
_space_group_IT_number 19
_space_group_name_Hall 'P 2ac 2ab'
_space_group_name_H-M_alt 'P 21 21 21'
_symmetry_space_group_name_Hall 'P 2ac 2ab'
_symmetry_space_group_name_H-M 'P 21 21 21'
_atom_sites_solution_hydrogens geom
_audit_creation_date 2014-08-25
_audit_creation_method
;
Olex2 1.2
(compiled 2014.07.22 svn.r2960 for OlexSys, GUI svn.r4862)
;
_cell_angle_alpha 90
_cell_angle_beta 90
_cell_angle_gamma 90
_cell_formula_units_Z 4
_cell_length_a 5.2682(2)
_cell_length_b 13.5894(4)
_cell_length_c 18.7378(5)
_cell_measurement_reflns_used 9881
_cell_measurement_temperature 100(2)
_cell_measurement_theta_max 68.71
_cell_measurement_theta_min 4.02
_cell_volume 1341.47(7)
_computing_cell_refinement 'SAINT v8.34A (Bruker, 2013)'
_computing_data_reduction 'SAINT v8.34A (Bruker, 2013)'
_computing_molecular_graphics 'Olex2 (Dolomanov et al., 2009)'
_computing_publication_material 'Olex2 (Dolomanov et al., 2009)'
_computing_structure_refinement 'XL (Sheldrick, 2008)'
_diffrn_ambient_temperature 100.0
_diffrn_measured_fraction_theta_full 1.000
_diffrn_measured_fraction_theta_max 0.999
_diffrn_measurement_device_type 'Bruker D8 Venture PHOTON 100 CMOS'
_diffrn_measurement_method 'omega scans'
_diffrn_radiation_monochromator mirrors
_diffrn_radiation_type CuK\a
_diffrn_radiation_wavelength 1.54178
_diffrn_reflns_av_R_equivalents 0.0490
_diffrn_reflns_av_unetI/netI 0.0262
_diffrn_reflns_Laue_measured_fraction_full 1.000
_diffrn_reflns_Laue_measured_fraction_max 0.999
_diffrn_reflns_limit_h_max 6
_diffrn_reflns_limit_h_min -6
_diffrn_reflns_limit_k_max 16
_diffrn_reflns_limit_k_min -16
_diffrn_reflns_limit_l_max 22
_diffrn_reflns_limit_l_min -22
_diffrn_reflns_number 17008
_diffrn_reflns_point_group_measured_fraction_full 0.999
_diffrn_reflns_point_group_measured_fraction_max 0.996
_diffrn_reflns_theta_full 67.679
_diffrn_reflns_theta_max 68.787
_diffrn_reflns_theta_min 4.018
_diffrn_source 'INCOATEC Imus micro-focus source'
_diffrn_standards_number 0
_exptl_absorpt_coefficient_mu 4.041
_exptl_absorpt_correction_T_max 0.7531
_exptl_absorpt_correction_T_min 0.3342
_exptl_absorpt_correction_type multi-scan
_exptl_absorpt_process_details
;
SADABS-2012/1 (Bruker,2012) was used for absorption correction.
wR2(int) was 0.1518 before and 0.0705 after correction.
The Ratio of minimum to maximum transmission is 0.4438.
The \l/2 correction factor is 0.0015.
;
_exptl_crystal_colour colorless
_exptl_crystal_density_diffrn 1.501
_exptl_crystal_description plate
_exptl_crystal_F_000 616
_exptl_crystal_size_max 0.09
_exptl_crystal_size_mid 0.06
_exptl_crystal_size_min 0.03
_refine_diff_density_max 0.735
_refine_diff_density_min -0.343
_refine_diff_density_rms 0.083
_refine_ls_abs_structure_details
;
 Flack x determined using 995 quotients [(I+)-(I-)]/[(I+)+(I-)]
 (Parsons, Flack and Wagner, Acta Cryst. B69 (2013) 249-259).
;
_refine_ls_abs_structure_Flack -0.022(7)
_refine_ls_extinction_method none
_refine_ls_goodness_of_fit_ref 1.106
_refine_ls_hydrogen_treatment constr
_refine_ls_matrix_type full
_refine_ls_number_parameters 164
_refine_ls_number_reflns 2481
_refine_ls_number_restraints 0
_refine_ls_restrained_S_all 1.106
_refine_ls_R_factor_all 0.0229
_refine_ls_R_factor_gt 0.0228
_refine_ls_shift/su_max 0.001
_refine_ls_shift/su_mean 0.000
_refine_ls_structure_factor_coef Fsqd
_refine_ls_weighting_details 'w=1/[\s^2^(Fo^2^)+(0.0378P)^2^+0.2963P] where P=(Fo^2^+2Fc^2^)/3'
_refine_ls_weighting_scheme calc
_refine_ls_wR_factor_gt 0.0597
_refine_ls_wR_factor_ref 0.0598
_reflns_Friedel_coverage 0.679
_reflns_Friedel_fraction_full 0.997
_reflns_Friedel_fraction_max 0.990
_reflns_number_gt 2467
_reflns_number_total 2481
_reflns_threshold_expression 'I > 2\s(I)'
_cod_data_source_file ja6b11336_si_002.cif
_cod_data_source_block yw_i_232_0m
_cod_depositor_comments 'Adding full bibliography for 4125530.cif.'
_cod_database_code 4125530
_shelxl_version_number 2014-3
_shelx_space_group_comment
;
The symmetry employed for this shelxl refinement is uniquely defined
by the following loop, which should always be used as a source of
symmetry information in preference to the above space-group names.
They are only intended as comments.
;
_shelx_estimated_absorpt_t_max 0.888
_shelx_estimated_absorpt_t_min 0.712
_olex2_refinement_description
;
1. Fixed Uiso
 At 1.2 times of:
  All C(H) groups, All C(H,H) groups
 At 1.5 times of:
  All C(H,H,H) groups
2.a Ternary CH refined with riding coordinates:
 C5(H5), C6(H6)
2.b Secondary CH2 refined with riding coordinates:
 C12(H12A,H12B)
2.c Aromatic/amide H refined with riding coordinates:
 C2(H2), C3(H3), C10(H10), C11(H11), C13(H13), C14(H14), C15(H15), C16(H16)
2.d Idealised Me refined as rotating group:
 C9(H9A,H9B,H9C)
;
_olex2_submission_special_instructions 'No special instructions were received'

loop_
_space_group_symop_operation_xyz
'x, y, z'
'x+1/2, -y+1/2, -z'
'-x, y+1/2, -z+1/2'
'-x+1/2, -y, z+1/2'

loop_
_atom_site_label
_atom_site_type_symbol
_atom_site_fract_x
_atom_site_fract_y
_atom_site_fract_z
_atom_site_U_iso_or_equiv
_atom_site_adp_type
_atom_site_occupancy
_atom_site_site_symmetry_order
_atom_site_calc_flag
_atom_site_refinement_flags_posn
Br1 Br 0.45119(6) 0.30414(2) 0.93259(2) 0.02897(12) Uani 1 1 d .
O1 O -0.2132(3) 0.83468(13) 0.91783(10) 0.0193(4) Uani 1 1 d .
C1 C 0.4298(6) 0.43176(17) 0.89120(14) 0.0203(5) Uani 1 1 d .
C2 C 0.2381(5) 0.4531(2) 0.84342(15) 0.0225(6) Uani 1 1 d .
H2 H 0.1194 0.4039 0.8298 0.027 Uiso 1 1 calc R
C3 C 0.2212(5) 0.54776(19) 0.81542(14) 0.0204(5) Uani 1 1 d .
H3 H 0.0908 0.5628 0.7821 0.024 Uiso 1 1 calc R
C4 C 0.3933(4) 0.62097(17) 0.83554(14) 0.0162(5) Uani 1 1 d .
C5 C 0.3734(5) 0.72431(17) 0.80900(13) 0.0165(5) Uani 1 1 d .
H5 H 0.5244 0.7664 0.8196 0.020 Uiso 1 1 calc R
C6 C 0.1188(4) 0.77818(18) 0.81203(13) 0.0166(5) Uani 1 1 d .
H6 H -0.0285 0.7365 0.8268 0.020 Uiso 1 1 calc R
C7 C 0.1077(4) 0.88229(17) 0.83720(13) 0.0153(5) Uani 1 1 d .
C8 C -0.0655(5) 0.90962(18) 0.89069(12) 0.0159(4) Uani 1 1 d .
C9 C -0.4012(5) 0.8600(2) 0.97015(15) 0.0222(6) Uani 1 1 d .
H9A H -0.3177 0.8879 1.0123 0.033 Uiso 1 1 calc GR
H9B H -0.4956 0.8008 0.9839 0.033 Uiso 1 1 calc GR
H9C H -0.5186 0.9085 0.9500 0.033 Uiso 1 1 calc GR
C10 C 0.5857(5) 0.59631(18) 0.88313(13) 0.0179(5) Uani 1 1 d .
H10 H 0.7052 0.6451 0.8968 0.021 Uiso 1 1 calc R
C11 C 0.6075(5) 0.5021(2) 0.91123(14) 0.0196(5) Uani 1 1 d .
H11 H 0.7407 0.4861 0.9434 0.024 Uiso 1 1 calc R
C12 C 0.2346(5) 0.7509(2) 0.74172(15) 0.0228(6) Uani 1 1 d .
H12A H 0.3056 0.8046 0.7121 0.027 Uiso 1 1 calc R
H12B H 0.1543 0.6969 0.7144 0.027 Uiso 1 1 calc R
C13 C 0.2698(5) 0.95487(19) 0.81074(14) 0.0190(5) Uani 1 1 d .
H13 H 0.3897 0.9379 0.7749 0.023 Uiso 1 1 calc R
C14 C 0.2609(5) 1.05136(19) 0.83536(15) 0.0215(6) Uani 1 1 d .
H14 H 0.3754 1.0993 0.8173 0.026 Uiso 1 1 calc R
C15 C 0.0832(5) 1.07672(18) 0.88654(14) 0.0214(5) Uani 1 1 d .
H15 H 0.0740 1.1427 0.9030 0.026 Uiso 1 1 calc R
C16 C -0.0818(5) 1.00670(19) 0.91409(13) 0.0181(5) Uani 1 1 d .
H16 H -0.2050 1.0249 0.9487 0.022 Uiso 1 1 calc R

loop_
_atom_site_aniso_label
_atom_site_aniso_U_11
_atom_site_aniso_U_22
_atom_site_aniso_U_33
_atom_site_aniso_U_23
_atom_site_aniso_U_13
_atom_site_aniso_U_12
Br1 0.0471(2) 0.01472(16) 0.02511(17) 0.00187(10) 0.00270(12) -0.00478(11)
O1 0.0154(8) 0.0171(8) 0.0253(9) -0.0022(7) 0.0052(7) -0.0046(6)
C1 0.0252(13) 0.0144(12) 0.0214(12) -0.0025(9) 0.0070(10) -0.0010(11)
C2 0.0210(13) 0.0179(12) 0.0287(14) -0.0057(11) 0.0022(11) -0.0062(10)
C3 0.0152(12) 0.0194(12) 0.0265(14) -0.0014(10) -0.0013(10) -0.0003(10)
C4 0.0129(11) 0.0150(11) 0.0206(12) -0.0018(9) 0.0052(9) 0.0010(9)
C5 0.0137(11) 0.0142(11) 0.0217(12) -0.0001(9) 0.0016(9) 0.0006(9)
C6 0.0118(11) 0.0154(11) 0.0226(13) -0.0011(9) -0.0005(9) 0.0001(9)
C7 0.0125(11) 0.0146(11) 0.0189(12) 0.0002(9) -0.0036(9) 0.0013(9)
C8 0.0128(10) 0.0164(11) 0.0184(11) 0.0028(9) -0.0038(9) -0.0002(10)
C9 0.0158(12) 0.0294(14) 0.0214(13) -0.0022(10) 0.0025(9) -0.0030(10)
C10 0.0151(12) 0.0165(11) 0.0221(12) -0.0022(10) 0.0024(9) -0.0040(10)
C11 0.0175(12) 0.0220(13) 0.0194(12) 0.0013(10) 0.0028(9) -0.0007(10)
C12 0.0261(14) 0.0218(14) 0.0203(13) -0.0023(10) -0.0009(10) 0.0009(11)
C13 0.0156(12) 0.0213(12) 0.0200(12) 0.0016(10) -0.0008(10) -0.0014(10)
C14 0.0235(13) 0.0179(12) 0.0230(13) 0.0042(10) -0.0037(11) -0.0060(11)
C15 0.0289(14) 0.0142(11) 0.0212(12) -0.0007(9) -0.0039(11) 0.0001(11)
C16 0.0169(12) 0.0181(12) 0.0192(12) -0.0028(9) -0.0030(9) 0.0018(10)

loop_
_atom_type_symbol
_atom_type_description
_atom_type_scat_dispersion_real
_atom_type_scat_dispersion_imag
_atom_type_scat_source
C C 0.0181 0.0091 'International Tables Vol C Tables 4.2.6.8 and 6.1.1.4'
H H 0.0000 0.0000 'International Tables Vol C Tables 4.2.6.8 and 6.1.1.4'
Br Br -0.6763 1.2805 'International Tables Vol C Tables 4.2.6.8 and 6.1.1.4'
O O 0.0492 0.0322 'International Tables Vol C Tables 4.2.6.8 and 6.1.1.4'

loop_
_geom_angle_atom_site_label_1
_geom_angle_atom_site_label_2
_geom_angle_atom_site_label_3
_geom_angle
C8 O1 C9 117.67(19)
C2 C1 Br1 120.0(2)
C2 C1 C11 121.6(2)
C11 C1 Br1 118.5(2)
C1 C2 H2 120.5
C1 C2 C3 119.0(2)
C3 C2 H2 120.5
C2 C3 H3 119.5
C2 C3 C4 121.0(2)
C4 C3 H3 119.5
C3 C4 C5 122.3(2)
C10 C4 C3 118.3(2)
C10 C4 C5 119.4(2)
C4 C5 H5 114.6
C4 C5 C6 119.9(2)
C4 C5 C12 122.7(2)
C6 C5 H5 114.6
C12 C5 H5 114.6
C12 C5 C6 59.25(16)
C5 C6 H6 114.8
C7 C6 C5 120.0(2)
C7 C6 H6 114.8
C7 C6 C12 121.9(2)
C12 C6 C5 59.45(16)
C12 C6 H6 114.8
C8 C7 C6 120.1(2)
C13 C7 C6 122.2(2)
C13 C7 C8 117.6(2)
O1 C8 C7 115.7(2)
O1 C8 C16 123.3(2)
C16 C8 C7 121.0(2)
O1 C9 H9A 109.5
O1 C9 H9B 109.5
O1 C9 H9C 109.5
H9A C9 H9B 109.5
H9A C9 H9C 109.5
H9B C9 H9C 109.5
C4 C10 H10 119.2
C11 C10 C4 121.7(2)
C11 C10 H10 119.2
C1 C11 C10 118.4(2)
C1 C11 H11 120.8
C10 C11 H11 120.8
C5 C12 H12A 117.6
C5 C12 H12B 117.6
C6 C12 C5 61.30(17)
C6 C12 H12A 117.6
C6 C12 H12B 117.6
H12A C12 H12B 114.7
C7 C13 H13 119.1
C14 C13 C7 121.8(2)
C14 C13 H13 119.1
C13 C14 H14 120.4
C15 C14 C13 119.2(2)
C15 C14 H14 120.4
C14 C15 H15 119.6
C14 C15 C16 120.7(2)
C16 C15 H15 119.6
C8 C16 H16 120.2
C15 C16 C8 119.6(2)
C15 C16 H16 120.2

loop_
_geom_bond_atom_site_label_1
_geom_bond_atom_site_label_2
_geom_bond_distance
Br1 C1 1.903(2)
O1 C8 1.379(3)
O1 C9 1.435(3)
C1 C2 1.381(4)
C1 C11 1.389(4)
C2 H2 0.9500
C2 C3 1.392(4)
C3 H3 0.9500
C3 C4 1.398(4)
C4 C5 1.493(3)
C4 C10 1.391(4)
C5 H5 1.0000
C5 C6 1.529(3)
C5 C12 1.502(4)
C6 H6 1.0000
C6 C7 1.493(3)
C6 C12 1.498(4)
C7 C8 1.405(4)
C7 C13 1.396(4)
C8 C16 1.393(4)
C9 H9A 0.9800
C9 H9B 0.9800
C9 H9C 0.9800
C10 H10 0.9500
C10 C11 1.389(4)
C11 H11 0.9500
C12 H12A 0.9900
C12 H12B 0.9900
C13 H13 0.9500
C13 C14 1.391(4)
C14 H14 0.9500
C14 C15 1.384(4)
C15 H15 0.9500
C15 C16 1.388(4)
C16 H16 0.9500

loop_
_geom_torsion_atom_site_label_1
_geom_torsion_atom_site_label_2
_geom_torsion_atom_site_label_3
_geom_torsion_atom_site_label_4
_geom_torsion
Br1 C1 C2 C3 178.1(2)
Br1 C1 C11 C10 -177.49(18)
O1 C8 C16 C15 176.7(2)
C1 C2 C3 C4 -0.6(4)
C2 C1 C11 C10 1.4(4)
C2 C3 C4 C5 -177.2(2)
C2 C3 C4 C10 1.4(4)
C3 C4 C5 C6 48.6(3)
C3 C4 C5 C12 -22.1(4)
C3 C4 C10 C11 -0.8(4)
C4 C5 C6 C7 135.9(2)
C4 C5 C6 C12 -112.5(3)
C4 C5 C12 C6 108.0(2)
C4 C10 C11 C1 -0.5(4)
C5 C4 C10 C11 177.9(2)
C5 C6 C7 C8 -129.0(2)
C5 C6 C7 C13 49.2(3)
C6 C7 C8 O1 1.5(3)
C6 C7 C8 C16 -178.9(2)
C6 C7 C13 C14 -178.9(2)
C7 C6 C12 C5 108.4(2)
C7 C8 C16 C15 -2.9(4)
C7 C13 C14 C15 -1.3(4)
C8 C7 C13 C14 -0.6(4)
C9 O1 C8 C7 -177.1(2)
C9 O1 C8 C16 3.3(3)
C10 C4 C5 C6 -130.0(2)
C10 C4 C5 C12 159.3(2)
C11 C1 C2 C3 -0.8(4)
C12 C5 C6 C7 -111.6(3)
C12 C6 C7 C8 160.4(2)
C12 C6 C7 C13 -21.4(4)
C13 C7 C8 O1 -176.9(2)
C13 C7 C8 C16 2.7(4)
C13 C14 C15 C16 1.1(4)
C14 C15 C16 C8 1.0(4)
